data_2217480
loop_
_publ_author_name
'Radia Bouasla '
'Malika Berredjem '
'Nour-Eddine Aouf '
'Carole Barbey'

_publ_section_title
;
 1,2,3,4-Tetrahydroisoquinoline-2-sulfonamide
;
_journal_coeditor_code DN2304
_journal_issue 2
_journal_name_full 'Acta Crystallographica Section E'
_journal_page_first o432
_journal_page_last o432
_journal_paper_doi 10.1107/S1600536807068158
_journal_volume 64
_journal_year 2008
_chemical_formula_iupac 'C9 H12 N2 O2 S'
_chemical_formula_moiety 'C9 H12 N2 O2 S'
_chemical_formula_sum 'C9 H12 N2 O2 S'
_chemical_formula_weight 212.27
_chemical_name_systematic
;
1,2,3,4-Tetrahydroisoquinoline-2-sulfonamide
;
_space_group_IT_number 4
_symmetry_cell_setting monoclinic
_symmetry_space_group_name_Hall 'P 2yb'
_symmetry_space_group_name_H-M 'P 1 21 1'
_atom_sites_solution_hydrogens geom
_atom_sites_solution_primary direct
_atom_sites_solution_secondary difmap
_cell_angle_alpha 90.0
_cell_angle_beta 101.80(5)
_cell_angle_gamma 90.0
_cell_formula_units_Z 2
_cell_length_a 5.2750(10)
_cell_length_b 9.5410(10)
_cell_length_c 10.2290(10)
_cell_measurement_reflns_used 6025
_cell_measurement_temperature 293(2)
_cell_measurement_theta_max 27.48
_cell_measurement_theta_min 2.03
_cell_volume 503.93(15)
_computing_cell_refinement 'DENZO/SCALEPACK (Otwinowski & Minor, 1997)'
_computing_data_collection 'COLLECT (Hooft, 1998)'
_computing_data_reduction 'COLLECT (Hooft, 1998)'
_computing_molecular_graphics 'ORTEP-3 for Windows (Farrugia, 1997) and PLATON (Spek, 2003)'
_computing_publication_material 'SHELXL97 (Sheldrick, 1997) and CrystalBuilder (DECOMET Laboratory, 2007)'
_computing_structure_refinement 'SHELXL97 (Sheldrick, 1997)'
_computing_structure_solution 'SHELXS97 (Sheldrick, 1997)'
_diffrn_ambient_temperature 293(2)
_diffrn_detector_area_resol_mean 9
_diffrn_measured_fraction_theta_full 0.985
_diffrn_measured_fraction_theta_max 0.985
_diffrn_measurement_device_type 'Nonius KappaCCD'
_diffrn_measurement_method '\f and \w'
_diffrn_radiation_monochromator graphite
_diffrn_radiation_source 'fine-focus sealed tube'
_diffrn_radiation_type MoK\a
_diffrn_radiation_wavelength 0.71070
_diffrn_reflns_av_R_equivalents 0.032
_diffrn_reflns_av_sigmaI/netI 0.0250
_diffrn_reflns_limit_h_max 6
_diffrn_reflns_limit_h_min -6
_diffrn_reflns_limit_k_max 11
_diffrn_reflns_limit_k_min -12
_diffrn_reflns_limit_l_max 13
_diffrn_reflns_limit_l_min -13
_diffrn_reflns_number 8285
_diffrn_reflns_theta_full 27.54
_diffrn_reflns_theta_max 27.54
_diffrn_reflns_theta_min 2.03
_exptl_absorpt_coefficient_mu 0.297
_exptl_absorpt_correction_type none
_exptl_crystal_colour yellow
_exptl_crystal_density_diffrn 1.399
_exptl_crystal_density_method 'not measured'
_exptl_crystal_description parallelepipedic
_exptl_crystal_F_000 224
_exptl_crystal_size_max 0.10
_exptl_crystal_size_mid 0.10
_exptl_crystal_size_min 0.10
_refine_diff_density_max 0.251
_refine_diff_density_min -0.302
_refine_ls_abs_structure_details 'Flack (1983), 979 Friedel pairs'
_refine_ls_abs_structure_Flack -0.01(6)
_refine_ls_extinction_method none
_refine_ls_goodness_of_fit_ref 1.131
_refine_ls_hydrogen_treatment constr
_refine_ls_matrix_type full
_refine_ls_number_parameters 127
_refine_ls_number_reflns 2210
_refine_ls_number_restraints 1
_refine_ls_restrained_S_all 1.130
_refine_ls_R_factor_all 0.0324
_refine_ls_R_factor_gt 0.0300
_refine_ls_shift/su_max 0.000
_refine_ls_shift/su_mean 0.000
_refine_ls_structure_factor_coef Fsqd
_refine_ls_weighting_details 'calc w=1/[\s^2^(Fo^2^)+(0.0575P)^2^+0.0148P] where P=(Fo^2^+2Fc^2^)/3'
_refine_ls_weighting_scheme calc
_refine_ls_wR_factor_gt 0.0854
_refine_ls_wR_factor_ref 0.0872
_reflns_number_gt 2106
_reflns_number_total 2210
_reflns_threshold_expression I>2\s(I)
_cod_data_source_file dn2304.cif
_cod_data_source_block I
_cod_original_sg_symbol_H-M 'P 21'
_cod_database_code 2217480
_cod_database_fobs_code 2217480

loop_
_symmetry_equiv_pos_as_xyz
'x, y, z'
'-x, y+1/2, -z'

loop_
_atom_site_type_symbol
_atom_site_label
_atom_site_fract_x
_atom_site_fract_y
_atom_site_fract_z
_atom_site_U_iso_or_equiv
_atom_site_adp_type
_atom_site_calc_flag
_atom_site_refinement_flags
_atom_site_occupancy
S S1 0.56649(7) 0.52966(4) 0.42439(3) 0.03710(13) Uani d . 1
N N1 0.4887(3) 0.60389(14) 0.27757(14) 0.0369(3) Uani d . 1
C C3 0.5408(4) 0.7557(2) 0.2719(2) 0.0475(5) Uani d . 1
H H3A 0.6993 0.7792 0.3345 0.057 Uiso calc R 1
H H3B 0.3998 0.8087 0.2956 0.057 Uiso calc R 1
O O2 0.8298(3) 0.5665(2) 0.47635(14) 0.0624(5) Uani d . 1
C C6 0.1947(4) 0.6250(2) 0.06005(17) 0.0415(4) Uani d . 1
C C7 0.2282(4) 0.5698(2) 0.20079(17) 0.0451(4) Uani d . 1
H H7A 0.0985 0.6112 0.2439 0.054 Uiso calc R 1
H H7B 0.2038 0.4690 0.1987 0.054 Uiso calc R 1
C C8 0.3113(5) 0.7727(3) -0.1068(2) 0.0608(6) Uani d . 1
H H8 0.4195 0.8406 -0.1311 0.073 Uiso calc R 1
C C9 0.3522(4) 0.7280(2) 0.02630(18) 0.0442(4) Uani d . 1
C C10 0.1146(5) 0.7182(3) -0.2021(2) 0.0631(6) Uani d . 1
H H10 0.0888 0.7499 -0.2898 0.076 Uiso calc R 1
C C11 -0.0028(5) 0.5703(3) -0.0374(2) 0.0611(6) Uani d . 1
H H11 -0.1098 0.5009 -0.0146 0.073 Uiso calc R 1
C C12 -0.0432(5) 0.6172(3) -0.1677(2) 0.0669(7) Uani d . 1
H H12 -0.1773 0.5802 -0.2317 0.080 Uiso calc R 1
C C13 0.5667(4) 0.7918(2) 0.1305(2) 0.0538(5) Uani d . 1
H H13A 0.5636 0.8929 0.1200 0.065 Uiso calc R 1
H H13B 0.7325 0.7582 0.1162 0.065 Uiso calc R 1
O O1 0.4929(3) 0.38595(15) 0.40334(14) 0.0580(4) Uani d . 1
N N2 0.4032(3) 0.59065(17) 0.52808(16) 0.0426(3) Uani d . 1
H H21 0.4478 0.6796 0.5540 0.051 Uiso d R 1
H H22 0.2355 0.5596 0.5109 0.051 Uiso d R 1

loop_
_atom_site_aniso_label
_atom_site_aniso_U_11
_atom_site_aniso_U_22
_atom_site_aniso_U_33
_atom_site_aniso_U_12
_atom_site_aniso_U_13
_atom_site_aniso_U_23
S1 0.0370(2) 0.0412(2) 0.03170(18) 0.00882(17) 0.00373(13) 0.00083(17)
N1 0.0378(8) 0.0365(8) 0.0340(6) 0.0022(6) 0.0012(5) 0.0019(6)
C3 0.0564(12) 0.0391(10) 0.0451(10) -0.0060(8) 0.0055(9) 0.0004(8)
O2 0.0313(7) 0.1054(14) 0.0475(7) 0.0094(7) 0.0011(5) 0.0075(8)
C6 0.0424(10) 0.0444(9) 0.0356(8) 0.0066(8) 0.0029(7) 0.0031(7)
C7 0.0430(9) 0.0500(11) 0.0385(8) -0.0071(8) -0.0008(7) 0.0080(7)
C8 0.0667(15) 0.0737(15) 0.0458(11) 0.0099(12) 0.0204(11) 0.0167(11)
C9 0.0457(9) 0.0485(10) 0.0399(8) 0.0096(8) 0.0122(8) 0.0069(8)
C10 0.0767(15) 0.0790(15) 0.0340(9) 0.0256(13) 0.0121(10) 0.0077(10)
C11 0.0631(13) 0.0690(14) 0.0434(10) -0.0081(11) -0.0069(9) 0.0031(9)
C12 0.0745(15) 0.0789(17) 0.0395(10) 0.0129(13) -0.0066(10) -0.0040(10)
C13 0.0525(12) 0.0564(13) 0.0514(11) -0.0089(10) 0.0080(9) 0.0130(10)
O1 0.0933(12) 0.0335(7) 0.0448(7) 0.0131(7) 0.0087(7) 0.0030(6)
N2 0.0424(8) 0.0439(8) 0.0431(8) -0.0024(6) 0.0122(6) -0.0091(7)

loop_
_atom_type_symbol
_atom_type_description
_atom_type_scat_dispersion_real
_atom_type_scat_dispersion_imag
_atom_type_scat_source
C C 0.0033 0.0016 'International Tables Vol C Tables 4.2.6.8 and 6.1.1.4'
H H 0.0000 0.0000 'International Tables Vol C Tables 4.2.6.8 and 6.1.1.4'
N N 0.0061 0.0033 'International Tables Vol C Tables 4.2.6.8 and 6.1.1.4'
S S 0.1246 0.1234 'International Tables Vol C Tables 4.2.6.8 and 6.1.1.4'
O O 0.0106 0.0060 'International Tables Vol C Tables 4.2.6.8 and 6.1.1.4'

loop_
_geom_angle_atom_site_label_1
_geom_angle_atom_site_label_2
_geom_angle_atom_site_label_3
_geom_angle
O2 S1 O1 120.43(11)
O2 S1 N2 106.12(10)
O1 S1 N2 106.34(10)
O2 S1 N1 106.13(10)
O1 S1 N1 105.53(8)
N2 S1 N1 112.45(9)
C7 N1 C3 110.85(15)
C7 N1 S1 115.19(12)
C3 N1 S1 116.54(12)
N1 C3 C13 108.23(16)
N1 C3 H3A 110.1
C13 C3 H3A 110.1
N1 C3 H3B 110.1
C13 C3 H3B 110.1
H3A C3 H3B 108.4
C9 C6 C11 119.43(18)
C9 C6 C7 122.01(17)
C11 C6 C7 118.57(18)
N1 C7 C6 110.24(15)
N1 C7 H7A 109.6
C6 C7 H7A 109.6
N1 C7 H7B 109.6
C6 C7 H7B 109.6
H7A C7 H7B 108.1
C10 C8 C9 121.3(2)
C10 C8 H8 119.4
C9 C8 H8 119.4
C6 C9 C8 118.7(2)
C6 C9 C13 120.86(17)
C8 C9 C13 120.4(2)
C12 C10 C8 119.7(2)
C12 C10 H10 120.1
C8 C10 H10 120.1
C12 C11 C6 121.1(2)
C12 C11 H11 119.5
C6 C11 H11 119.5
C10 C12 C11 119.7(2)
C10 C12 H12 120.1
C11 C12 H12 120.1
C9 C13 C3 112.27(17)
C9 C13 H13A 109.1
C3 C13 H13A 109.1
C9 C13 H13B 109.1
C3 C13 H13B 109.1
H13A C13 H13B 107.9
S1 N2 H21 113.0
S1 N2 H22 112.6
H21 N2 H22 122.9

loop_
_geom_bond_atom_site_label_1
_geom_bond_atom_site_label_2
_geom_bond_distance
S1 O2 1.4261(16)
S1 O1 1.4293(16)
S1 N2 1.6060(16)
S1 N1 1.6350(14)
N1 C7 1.473(2)
N1 C3 1.478(2)
C3 C13 1.520(3)
C3 H3A 0.9700
C3 H3B 0.9700
C6 C9 1.376(3)
C6 C11 1.388(3)
C6 C7 1.509(2)
C7 H7A 0.9700
C7 H7B 0.9700
C8 C10 1.373(4)
C8 C9 1.401(3)
C8 H8 0.9300
C9 C13 1.515(3)
C10 C12 1.366(4)
C10 H10 0.9300
C11 C12 1.380(3)
C11 H11 0.9300
C12 H12 0.9300
C13 H13A 0.9700
C13 H13B 0.9700
N2 H21 0.9059
N2 H22 0.9154

loop_
_geom_hbond_atom_site_label_D
_geom_hbond_atom_site_label_H
_geom_hbond_atom_site_label_A
_geom_hbond_site_symmetry_A
_geom_hbond_distance_DH
_geom_hbond_distance_HA
_geom_hbond_distance_DA
_geom_hbond_angle_DHA
N2 H21 O1 2_656 0.91 2.03 2.928(2) 173.0
N2 H22 O2 1_455 0.92 2.10 2.971(2) 159.2

loop_
_cod_related_entry_id
_cod_related_entry_database
_cod_related_entry_code
1 ChemSpider 15990648
